data_7009226
loop_
_publ_author_name
'Yamase, Toshihiro'
'Makino, Haruyo'

_publ_section_title
;
 Crystal and electronic structures and magnetic susceptibility of the
 photochemically prepared layered vanadyl phosphate
 Na(VO)2(PO4)2&#x00B7;4H2O&#x200A;&#x2020;
;
_journal_issue 7
_journal_name_full 'Journal of the Chemical Society, Dalton Transactions'
_journal_page_first 1143
_journal_paper_doi 10.1039/a909452k
_journal_year 2000
_chemical_formula_sum 'H8 Na O14 P2 V2'
_chemical_formula_weight 418.88
_space_group_crystal_system triclinic
_space_group_IT_number 2
_space_group_name_Hall '-P 1'
_space_group_name_H-M_alt 'P -1'
_cell_angle_alpha 107.04(5)
_cell_angle_beta 92.34(5)
_cell_angle_gamma 90.13(5)
_cell_formula_units_Z 1
_cell_length_a 6.293(3)
_cell_length_b 6.294(3)
_cell_length_c 6.844(5)
_cell_measurement_reflns_used 23
_cell_measurement_temperature 298
_cell_measurement_theta_max 14.8
_cell_measurement_theta_min 7.8
_cell_volume 258.9(3)
_computing_cell_refinement 'MSC/AFC Diffractometer Control'
_computing_data_collection 'MSC/AFC Diffractometer Control'
_computing_data_reduction 'teXsan Ver. 1.10'
_computing_publication_material 'teXsan Ver. 1.10'
_computing_structure_refinement 'teXsan Ver. 1.10'
_computing_structure_solution SAPI91
_diffrn_measurement_device_type 'Rigaku AFC5S'
_diffrn_measurement_method \w-2\q
_diffrn_radiation_type 'Mo K\a'
_diffrn_radiation_wavelength 0.7107
_diffrn_reflns_av_R_equivalents 0.033
_diffrn_reflns_limit_h_max 8
_diffrn_reflns_limit_h_min 0
_diffrn_reflns_limit_k_max 8
_diffrn_reflns_limit_k_min -8
_diffrn_reflns_limit_l_max 9
_diffrn_reflns_limit_l_min -9
_diffrn_reflns_number 1633
_diffrn_reflns_theta_max 30.0
_diffrn_standards_decay_% 0.03
_diffrn_standards_interval_count 100
_diffrn_standards_number 2
_exptl_absorpt_coefficient_mu 2.237
_exptl_absorpt_correction_T_max 1.079
_exptl_absorpt_correction_T_min 0.820
_exptl_absorpt_correction_type DIFABS
_exptl_absorpt_process_details '(Walker & Stuart, 1983)'
_exptl_crystal_colour green
_exptl_crystal_density_diffrn 2.686
_exptl_crystal_density_method 'not measured'
_exptl_crystal_description plate
_exptl_crystal_size_max 0.200
_exptl_crystal_size_mid 0.200
_exptl_crystal_size_min 0.020
_refine_diff_density_max 0.88
_refine_diff_density_min -0.81
_refine_ls_extinction_method none
_refine_ls_goodness_of_fit_ref 2.06
_refine_ls_number_parameters 100
_refine_ls_number_reflns 948
_refine_ls_R_factor_gt 0.0670
_refine_ls_shift/su_max 0.0015
_refine_ls_structure_factor_coef F
_refine_ls_weighting_details 'w = 1/[\s^2^(Fo) + 0.00001|Fo|^2^]'
_refine_ls_weighting_scheme calc
_refine_ls_wR_factor_ref 0.0720
_reflns_number_gt 948
_reflns_number_total 1633
_reflns_threshold_expression F^2^>3.0\s(F^2^)
_cod_data_source_file a909452k.txt
_cod_data_source_block P-1
_cod_depositor_comments
;
 Changing the space group from 'P 1' to 'P -1' after consulting the original
 publication.

 Antanas Vaitkus,
 2018-08-02
;
_cod_original_sg_symbol_H-M 'P -1          '
_cod_original_formula_sum 'H8 Na O14 P2 V2 '
_cod_database_code 7009226

loop_
_space_group_symop_id
_space_group_symop_operation_xyz
1 x,y,z
2 -x,-y,-z

loop_
_atom_site_label
_atom_site_type_symbol
_atom_site_fract_x
_atom_site_fract_y
_atom_site_fract_z
_atom_site_U_iso_or_equiv
_atom_site_adp_type
_atom_site_occupancy
_atom_site_calc_flag
_atom_site_refinement_flags
_atom_site_disorder_assembly
_atom_site_disorder_group
V1 V 0.7564(3) 0.7844(3) 0.5937(3) 0.0141(4) Uani 1.00 d . . .
P1 P 0.2507(4) 0.7504(4) 0.5038(4) 0.0124(6) Uani 1.00 d . . .
Na1 Na 0.413(2) 0.737(2) 1.004(2) 0.040(3) Uani 0.50 d P . .
O2 O 0.748(1) 0.713(1) 0.353(1) 0.028(2) Uani 1.00 d . . .
O5 O 0.262(1) 0.894(1) 0.3576(9) 0.017(2) Uani 1.00 d . . .
O6 O 1.0656(10) 0.818(1) 0.6479(9) 0.016(2) Uani 1.00 d . . .
O8 O 0.452(1) 0.780(1) 0.6430(10) 0.018(2) Uani 1.00 d . . .
O9 O 0.776(1) 0.492(1) 0.6342(10) 0.017(2) Uani 1.00 d . . .
O11 O 0.765(1) 0.885(1) 0.959(1) 0.024(2) Uani 1.00 d . . .
O12 O 0.058(2) 0.557(3) 0.997(2) 0.031(5) Uani 0.50 d P . .
O13 O 0.547(3) 0.373(2) 0.995(2) 0.023(4) Uani 0.50 d P . .

loop_
_atom_site_aniso_label
_atom_site_aniso_U_11
_atom_site_aniso_U_22
_atom_site_aniso_U_33
_atom_site_aniso_U_12
_atom_site_aniso_U_13
_atom_site_aniso_U_23
V1 0.0146(9) 0.0142(8) 0.0133(9) 0.0002(7) 0.0009(6) 0.0039(7)
P1 0.011(1) 0.011(1) 0.015(1) -0.0004(10) -0.001(1) 0.004(1)
Na1 0.041(7) 0.025(6) 0.063(8) 0.012(5) 0.019(5) 0.024(6)
O2 0.032(5) 0.038(5) 0.013(4) -0.001(4) 0.003(3) 0.004(3)
O5 0.022(4) 0.019(3) 0.010(3) 0.001(3) 0.002(3) 0.004(3)
O6 0.015(3) 0.016(3) 0.018(4) 0.000(3) 0.004(3) 0.005(3)
O8 0.017(3) 0.020(3) 0.015(4) 0.001(3) -0.002(3) 0.001(3)
O9 0.021(4) 0.013(3) 0.016(4) 0.000(3) -0.001(3) 0.002(3)
O11 0.028(4) 0.023(4) 0.021(4) -0.004(3) 0.003(3) 0.007(3)
O12 0.03(1) 0.04(1) 0.020(8) 0.008(7) 0.001(8) 0.008(8)
O13 0.033(10) 0.014(8) 0.026(9) -0.005(7) 0.003(7) 0.013(7)

loop_
_atom_type_symbol
_atom_type_description
_atom_type_scat_dispersion_real
_atom_type_scat_dispersion_imag
_atom_type_scat_source
V V 0.300 0.529
;International Tables for Crystallography
(1992, Vol. C, Tables 4.2.6.8 and 6.1.1.1)
;
P P 0.102 0.094
;International Tables for Crystallography
(1992, Vol. C, Tables 4.2.6.8 and 6.1.1.1)
;
O O 0.011 0.006
;International Tables for Crystallography
(1992, Vol. C, Tables 4.2.6.8 and 6.1.1.1)
;
Na Na 0.036 0.025
;International Tables for Crystallography
(1992, Vol. C, Tables 4.2.6.8 and 6.1.1.1)
;

loop_
_geom_angle_atom_site_label_1
_geom_angle_atom_site_label_2
_geom_angle_atom_site_label_3
_geom_angle
_geom_angle_site_symmetry_1
_geom_angle_site_symmetry_2
_geom_angle_site_symmetry_3
_geom_angle_publ_flag
O2 V1 O9 99.1(4) 1_555 1_555 1_555 yes
O2 V1 O5 98.1(4) 1_555 1_555 2_676 yes
O2 V1 O8 100.1(3) 1_555 1_555 1_555 yes
O2 V1 O6 99.8(3) 1_555 1_555 1_555 yes
O2 V1 O11 178.8(4) 1_555 1_555 1_555 yes
O9 V1 O5 162.8(3) 1_555 1_555 2_676 yes
O9 V1 O8 88.3(3) 1_555 1_555 1_555 yes
O9 V1 O6 88.2(3) 1_555 1_555 1_555 yes
O9 V1 O11 80.0(3) 1_555 1_555 1_555 yes
O5 V1 O8 88.4(3) 2_676 1_555 1_555 yes
O5 V1 O6 89.2(3) 2_676 1_555 1_555 yes
O5 V1 O11 82.9(3) 2_676 1_555 1_555 yes
O8 V1 O6 160.1(3) 1_555 1_555 1_555 yes
O8 V1 O11 79.2(3) 1_555 1_555 1_555 yes
O6 V1 O11 80.9(3) 1_555 1_555 1_555 yes
O8 P1 O5 111.2(4) 1_555 1_555 1_555 yes
O8 P1 O6 105.7(4) 1_555 1_555 1_455 yes
O8 P1 O9 111.2(4) 1_555 1_555 2_666 yes
O8 P1 O2 84.0(3) 1_555 1_555 2_676 yes
O8 P1 O2 160.9(3) 1_555 1_555 1_455 yes
O5 P1 O6 111.6(4) 1_555 1_555 1_455 yes
O5 P1 O9 105.7(4) 1_555 1_555 2_666 yes
O5 P1 O2 55.7(3) 1_555 1_555 2_676 yes
O5 P1 O2 82.0(3) 1_555 1_555 1_455 yes
O6 P1 O9 111.5(4) 1_455 1_555 2_666 yes
O6 P1 O2 74.2(3) 1_455 1_555 2_676 yes
O6 P1 O2 55.6(3) 1_455 1_555 1_455 yes
O9 P1 O2 160.3(3) 2_666 1_555 2_676 yes
O9 P1 O2 76.4(3) 2_666 1_555 1_455 yes
O2 P1 O2 93.2(2) 2_676 1_555 1_455 yes
O13 NA1 O13 1(1) 2_667 1_555 1_555 yes
O13 NA1 O11 94(1) 2_667 1_555 1_555 yes
O13 NA1 O12 83(1) 2_667 1_555 1_555 yes
O13 NA1 O5 103(1) 2_667 1_555 1_556 yes
O13 NA1 O11 171(1) 2_667 1_555 2_677 yes
O13 NA1 O8 108(1) 2_667 1_555 1_555 yes
O13 NA1 O2 61(1) 2_667 1_555 1_556 yes
O13 NA1 O2 59(1) 2_667 1_555 2_666 yes
O13 NA1 O11 93.9(6) 1_555 1_555 1_555 yes
O13 NA1 O12 83.8(6) 1_555 1_555 1_555 yes
O13 NA1 O5 105.5(6) 1_555 1_555 1_556 yes
O13 NA1 O11 173.0(7) 1_555 1_555 2_677 yes
O13 NA1 O8 107.0(6) 1_555 1_555 1_555 yes
O13 NA1 O2 62.7(5) 1_555 1_555 1_556 yes
O13 NA1 O2 58.3(4) 1_555 1_555 2_666 yes
O11 NA1 O12 171.9(6) 1_555 1_555 1_555 yes
O11 NA1 O5 115.7(4) 1_555 1_555 1_556 yes
O11 NA1 O11 92.2(4) 1_555 1_555 2_677 yes
O11 NA1 O8 67.0(4) 1_555 1_555 1_555 yes
O11 NA1 O2 67.8(3) 1_555 1_555 1_556 yes
O11 NA1 O2 115.6(4) 1_555 1_555 2_666 yes
O12 NA1 O5 72.4(5) 1_555 1_555 1_556 yes
O12 NA1 O11 90.6(5) 1_555 1_555 2_677 yes
O12 NA1 O8 106.1(6) 1_555 1_555 1_555 yes
O12 NA1 O2 117.5(6) 1_555 1_555 1_556 yes
O12 NA1 O2 56.6(4) 1_555 1_555 2_666 yes
O5 NA1 O11 68.6(3) 1_556 1_555 2_677 yes
O5 NA1 O8 147.2(5) 1_556 1_555 1_555 yes
O5 NA1 O2 68.7(3) 1_556 1_555 1_556 yes
O5 NA1 O2 126.9(5) 1_556 1_555 2_666 yes
O11 NA1 O8 78.7(4) 2_677 1_555 1_555 yes
O11 NA1 O2 116.8(4) 2_677 1_555 1_556 yes
O11 NA1 O2 121.6(4) 2_677 1_555 2_666 yes
O8 NA1 O2 132.6(5) 1_555 1_555 1_556 yes
O8 NA1 O2 68.7(3) 1_555 1_555 2_666 yes
O2 NA1 O2 121.0(4) 1_556 1_555 2_666 yes

loop_
_geom_bond_atom_site_label_1
_geom_bond_atom_site_label_2
_geom_bond_distance
_geom_bond_site_symmetry_1
_geom_bond_site_symmetry_2
_geom_bond_publ_flag
V1 O2 1.576(7) . . yes
V1 O9 1.944(7) . . yes
V1 O5 1.958(7) . 2_676 yes
V1 O8 1.958(7) . . yes
V1 O6 1.965(7) . . yes
V1 O11 2.389(7) . . yes
V1 O6 3.581(8) . 2_776 yes
V1 O9 3.596(7) . 2_766 yes
V1 O5 3.611(7) . . yes
V1 O8 3.659(6) . 2_666 yes
V1 O5 3.775(7) . 1_655 yes
V1 O8 3.784(8) . 2_676 yes
V1 O13 3.82(2) . 2_667 yes
V1 O9 3.824(6) . 2_666 yes
V1 O6 3.854(6) . 2_766 yes
V1 O12 3.89(2) . 1_655 yes
V1 O12 4.14(2) . 2_667 yes
V1 O13 4.17(1) . 1_565 yes
V1 O12 4.20(2) . 2_666 yes
V1 O13 4.23(2) . 2_666 yes
V1 O11 4.273(7) . 2_777 yes
V1 O13 4.31(1) . 1_554 yes
V1 O2 4.364(8) . 2_776 yes
V1 O6 4.379(7) . 1_455 yes
V1 O8 4.379(7) . 1_655 yes
V1 O5 4.380(7) . 2_666 yes
V1 O9 4.380(7) . 1_565 yes
V1 O12 4.40(1) . 2_677 yes
V1 O12 4.42(2) . 1_654 yes
V1 O2 4.433(8) . 2_676 yes
V1 O2 4.507(8) . 2_766 yes
V1 O13 4.52(2) . . yes
V1 O2 4.554(8) . 2_666 yes
V1 O11 4.575(8) . 1_554 yes
V1 O11 4.646(7) . 2_677 yes
P1 O8 1.532(7) . . yes
P1 O5 1.535(8) . . yes
P1 O6 1.537(7) . 1_455 yes
P1 O9 1.544(6) . 2_666 yes
P1 O2 3.226(8) . 2_676 yes
P1 O2 3.276(8) . 1_455 yes
P1 O2 3.322(8) . . yes
P1 O2 3.342(9) . 2_666 yes
P1 O12 3.49(2) . 1_554 yes
P1 O13 3.56(2) . 2_666 yes
P1 O9 3.665(7) . 1_455 yes
P1 O5 3.717(7) . 2_676 yes
P1 O8 3.722(7) . 2_666 yes
P1 O11 3.726(7) . 2_677 yes
P1 O6 3.733(7) . 2_676 yes
P1 O12 3.85(1) . 2_566 yes
P1 O9 3.872(7) . . yes
P1 O8 3.887(8) . 2_676 yes
P1 O13 3.90(2) . 2_667 yes
P1 O5 3.917(7) . 2_576 yes
P1 O6 3.931(7) . 2_666 yes
P1 O13 4.11(1) . 1_554 yes
P1 O12 4.13(2) . . yes
P1 O11 4.301(7) . . yes
P1 O11 4.312(6) . 2_666 yes
P1 O11 4.359(8) . 1_455 yes
P1 O11 4.417(8) . 2_676 yes
P1 O13 4.68(1) . 1_565 yes
NA1 O13 0.74(2) . 2_667 yes
NA1 O13 2.43(2) . . yes
NA1 O11 2.47(1) . . yes
NA1 O12 2.50(2) . . yes
NA1 O5 2.56(1) . 1_556 yes
NA1 O11 2.58(1) . 2_677 yes
NA1 O8 2.58(1) . . yes
NA1 O2 3.16(1) . 1_556 yes
NA1 O2 3.28(1) . 2_666 yes
NA1 O6 3.35(1) . 1_455 yes
NA1 O8 3.37(1) . 2_677 yes
NA1 O9 3.46(1) . 2_667 yes
NA1 O12 3.49(2) . 2_567 yes
NA1 O9 3.49(1) . . yes
NA1 O12 3.81(2) . 2_667 yes
NA1 O13 4.11(2) . 1_565 yes
NA1 O11 4.15(1) . 2_667 yes
NA1 O11 4.20(1) . 1_455 yes
NA1 O12 4.22(2) . 1_655 yes
NA1 O9 4.29(1) . 2_666 yes
NA1 O8 4.30(1) . 1_556 yes
NA1 O6 4.39(1) . 2_677 yes
NA1 O5 4.41(1) . 2_676 yes
NA1 O6 4.44(1) . 2_777 yes
NA1 O5 4.56(1) . 2_666 yes
NA1 O8 4.65(1) . 2_667 yes
NA1 O9 4.66(1) . 1_455 yes
NA1 O5 4.69(1) . 2_677 yes

loop_
_geom_contact_atom_site_label_1
_geom_contact_atom_site_label_2
_geom_contact_distance
_geom_contact_site_symmetry_1
_geom_contact_site_symmetry_2
_geom_contact_publ_flag
V1 V1 4.553(4) . 2_776 yes
V1 V1 4.601(4) . 2_676 yes
V1 V1 4.641(4) . 2_766 yes
V1 V1 4.668(4) . 2_666 yes
